data_1519028
loop_
_publ_author_name
'Brnicevic, N.'
'Vojnovic, M.'
'Antolic, S.'
'Kojic-Prodic, B.'
'Desnica-Frankovic, I. D.'

_publ_section_title
;
 Reaction of hexanuclear niobium and tantalum halide clusters with
 mercury(II) halides. II. Semiconducting compounds with [Ta6Cl12]3+ unit
;
_journal_name_full 'Solid State Sciences'
_journal_page_first 483
_journal_page_last 495
_journal_volume 1
_journal_year 1999
_chemical_formula_sum 'Br4 Cl13 H28 Hg O14 Ta6'
_chemical_formula_weight 2318.96
_space_group_IT_number 227
_symmetry_cell_setting cubic
_symmetry_Int_Tables_number 227
_symmetry_space_group_name_Hall '-F 4vw 2vw 3'
_symmetry_space_group_name_H-M 'F d -3 m :2'
_cell_angle_alpha 90
_cell_angle_beta 90
_cell_angle_gamma 90
_cell_formula_units_Z 8
_cell_length_a 20.036(2)
_cell_length_b 20.036(2)
_cell_length_c 20.036(2)
_cell_volume 8043.3(14)
_diffrn_ambient_temperature 295
_diffrn_radiation_probe x-ray
_diffrn_radiation_type MoK\a
_diffrn_radiation_wavelength 0.71073
_exptl_absorpt_coefficient_mu 25.81
_exptl_crystal_density_diffrn 3.83
_exptl_crystal_F_000 8152
_refine_ls_number_parameters 25
_refine_ls_number_reflns 384
_refine_ls_R_factor_gt 0.048
_refine_ls_wR_factor_gt 0.051
_cod_data_source_file SSS_1999-1-483-495.cif
_cod_data_source_block Ta6Cl12
_cod_depositor_comments
;
More details can be ordered from FIZ Karlsruhe, 
deposition no. CSD-410798
;
_cod_original_cell_volume 8043(2)
_cod_original_sg_symbol_H-M 'F d -3 m'
_cod_original_formula_sum 'H28 Br4 Cl13 Hg O14 Ta6'
_cod_database_code 1519028

loop_
_symmetry_equiv_pos_site_id
_symmetry_equiv_pos_as_xyz
1 x,y,z
2 -y,1/4+x,1/4+z
3 3/4-x,1/4-y,1/2+z
4 3/4+y,-x,3/4+z
5 x,1/4-y,1/4-z
6 3/4+y,1/4+x,1/2-z
7 3/4-x,y,3/4-z
8 -y,-x,-z
9 z,x,y
10 -x,1/4+z,1/4+y
11 3/4-z,1/4-x,1/2+y
12 3/4+x,-z,3/4+y
13 z,1/4-x,1/4-y
14 3/4+x,1/4+z,1/2-y
15 3/4-z,x,3/4-y
16 -x,-z,-y
17 y,z,x
18 -z,-y,-x
19 1/2-z,3/4+y,1/4+x
20 3/4+z,3/4+y,-x
21 1/4+z,-y,1/4+x
22 y,1/4-z,1/4-x
23 1/4-y,3/4-z,1/2+x
24 1/4-y,z,1/4-x
25 -x,-y,-z
26 y,3/4-x,3/4-z
27 1/4+x,3/4+y,1/2-z
28 1/4-y,x,1/4-z
29 -x,3/4+y,3/4+z
30 1/4-y,3/4-x,1/2+z
31 1/4+x,-y,1/4+z
32 y,x,z
33 -z,-x,-y
34 x,3/4-z,3/4-y
35 1/4+z,3/4+x,1/2-y
36 1/4-x,z,1/4-y
37 -z,3/4+x,3/4+y
38 1/4-x,3/4-z,1/2+y
39 1/4+z,-x,1/4+y
40 x,z,y
41 -y,-z,-x
42 z,y,x
43 1/2+z,1/4-y,3/4-x
44 1/4-z,1/4-y,x
45 3/4-z,y,3/4-x
46 -y,3/4+z,3/4+x
47 3/4+y,1/4+z,1/2-x
48 3/4+y,-z,3/4+x
49 x,1/2+y,1/2+z
50 -y,3/4+x,3/4+z
51 3/4-x,3/4-y,z
52 3/4+y,1/2-x,1/4+z
53 x,3/4-y,3/4-z
54 3/4+y,3/4+x,-z
55 3/4-x,1/2+y,1/4-z
56 -y,1/2-x,1/2-z
57 z,1/2+x,1/2+y
58 -x,3/4+z,3/4+y
59 3/4-z,3/4-x,y
60 3/4+x,1/2-z,1/4+y
61 z,3/4-x,3/4-y
62 3/4+x,3/4+z,-y
63 3/4-z,1/2+x,1/4-y
64 -x,1/2-z,1/2-y
65 y,1/2+z,1/2+x
66 -z,1/2-y,1/2-x
67 1/2-z,1/4+y,3/4+x
68 3/4+z,1/4+y,1/2-x
69 1/4+z,1/2-y,3/4+x
70 y,3/4-z,3/4-x
71 1/4-y,1/4-z,x
72 1/4-y,1/2+z,3/4-x
73 -x,1/2-y,1/2-z
74 y,1/4-x,1/4-z
75 1/4+x,1/4+y,-z
76 1/4-y,1/2+x,3/4-z
77 -x,1/4+y,1/4+z
78 1/4-y,1/4-x,z
79 1/4+x,1/2-y,3/4+z
80 y,1/2+x,1/2+z
81 -z,1/2-x,1/2-y
82 x,1/4-z,1/4-y
83 1/4+z,1/4+x,-y
84 1/4-x,1/2+z,3/4-y
85 -z,1/4+x,1/4+y
86 1/4-x,1/4-z,y
87 1/4+z,1/2-x,3/4+y
88 x,1/2+z,1/2+y
89 -y,1/2-z,1/2-x
90 z,1/2+y,1/2+x
91 1/2+z,3/4-y,1/4-x
92 1/4-z,3/4-y,1/2+x
93 3/4-z,1/2+y,1/4-x
94 -y,1/4+z,1/4+x
95 3/4+y,3/4+z,-x
96 3/4+y,1/2-z,1/4+x
97 1/2+x,y,1/2+z
98 1/2-y,1/4+x,3/4+z
99 1/4-x,1/4-y,z
100 1/4+y,-x,1/4+z
101 1/2+x,1/4-y,3/4-z
102 1/4+y,1/4+x,-z
103 1/4-x,y,1/4-z
104 1/2-y,-x,1/2-z
105 1/2+z,x,1/2+y
106 1/2-x,1/4+z,3/4+y
107 1/4-z,1/4-x,y
108 1/4+x,-z,1/4+y
109 1/2+z,1/4-x,3/4-y
110 1/4+x,1/4+z,-y
111 1/4-z,x,1/4-y
112 1/2-x,-z,1/2-y
113 1/2+y,z,1/2+x
114 1/2-z,-y,1/2-x
115 -z,3/4+y,3/4+x
116 1/4+z,3/4+y,1/2-x
117 3/4+z,-y,3/4+x
118 1/2+y,1/4-z,3/4-x
119 3/4-y,3/4-z,x
120 3/4-y,z,3/4-x
121 1/2-x,-y,1/2-z
122 1/2+y,3/4-x,1/4-z
123 3/4+x,3/4+y,-z
124 3/4-y,x,3/4-z
125 1/2-x,3/4+y,1/4+z
126 3/4-y,3/4-x,z
127 3/4+x,-y,3/4+z
128 1/2+y,x,1/2+z
129 1/2-z,-x,1/2-y
130 1/2+x,3/4-z,1/4-y
131 3/4+z,3/4+x,-y
132 3/4-x,z,3/4-y
133 1/2-z,3/4+x,1/4+y
134 3/4-x,3/4-z,y
135 3/4+z,-x,3/4+y
136 1/2+x,z,1/2+y
137 1/2-y,-z,1/2-x
138 1/2+z,y,1/2+x
139 z,1/4-y,1/4-x
140 3/4-z,1/4-y,1/2+x
141 1/4-z,y,1/4-x
142 1/2-y,3/4+z,1/4+x
143 1/4+y,1/4+z,-x
144 1/4+y,-z,1/4+x
145 1/2+x,1/2+y,z
146 1/2-y,3/4+x,1/4+z
147 1/4-x,3/4-y,1/2+z
148 1/4+y,1/2-x,3/4+z
149 1/2+x,3/4-y,1/4-z
150 1/4+y,3/4+x,1/2-z
151 1/4-x,1/2+y,3/4-z
152 1/2-y,1/2-x,-z
153 1/2+z,1/2+x,y
154 1/2-x,3/4+z,1/4+y
155 1/4-z,3/4-x,1/2+y
156 1/4+x,1/2-z,3/4+y
157 1/2+z,3/4-x,1/4-y
158 1/4+x,3/4+z,1/2-y
159 1/4-z,1/2+x,3/4-y
160 1/2-x,1/2-z,-y
161 1/2+y,1/2+z,x
162 1/2-z,1/2-y,-x
163 -z,1/4+y,1/4+x
164 1/4+z,1/4+y,-x
165 3/4+z,1/2-y,1/4+x
166 1/2+y,3/4-z,1/4-x
167 3/4-y,1/4-z,1/2+x
168 3/4-y,1/2+z,1/4-x
169 1/2-x,1/2-y,-z
170 1/2+y,1/4-x,3/4-z
171 3/4+x,1/4+y,1/2-z
172 3/4-y,1/2+x,1/4-z
173 1/2-x,1/4+y,3/4+z
174 3/4-y,1/4-x,1/2+z
175 3/4+x,1/2-y,1/4+z
176 1/2+y,1/2+x,z
177 1/2-z,1/2-x,-y
178 1/2+x,1/4-z,3/4-y
179 3/4+z,1/4+x,1/2-y
180 3/4-x,1/2+z,1/4-y
181 1/2-z,1/4+x,3/4+y
182 3/4-x,1/4-z,1/2+y
183 3/4+z,1/2-x,1/4+y
184 1/2+x,1/2+z,y
185 1/2-y,1/2-z,-x
186 1/2+z,1/2+y,x
187 z,3/4-y,3/4-x
188 3/4-z,3/4-y,x
189 1/4-z,1/2+y,3/4-x
190 1/2-y,1/4+z,3/4+x
191 1/4+y,3/4+z,1/2-x
192 1/4+y,1/2-z,3/4+x

loop_
_atom_site_label
_atom_site_type_symbol
_atom_site_thermal_displace_type
_atom_site_fract_x
_atom_site_fract_y
_atom_site_fract_z
_atom_site_occupancy
_atom_site_U_iso_or_equiv
_atom_site_calc_flag
_atom_site_refinement_flags
_atom_site_disorder_assembly
_atom_site_disorder_group
Ta Ta Uiso 0.02227(4) 0.12500 0.12500 1.000 0.0246(3) . . . .
Cl1 Cl Uiso 0.0045(2) 0.0045(2) 0.1246(2) 1.000 0.0359(9) . . . .
O1 O Uiso -0.0933(9) 0.12500 0.12500 0.800 0.043(5) . . . .
Cl2 Cl Uiso -0.0933(9) 0.12500 0.12500 0.200 0.043(5) . . . .
Hg Hg Uiso 0.37500 0.37500 0.37500 1.000 0.0553(5) . . . .
Br Br Uiso 0.3011(2) 0.3011(2) 0.3011(2) 1.000 0.1180(10) . . . .
OW O Uiso 0.042(2) 0.042(2) 0.403(3) 0.375 0.15(2) . . . .

loop_
_atom_type_symbol
_atom_type_description
_atom_type_scat_dispersion_real
_atom_type_scat_dispersion_imag
_atom_type_scat_source
Br Br -0.2901 2.4595 ' International Tables Vol C Tables 4.2.6.8 and 6.1.1.4'
Cl Cl 0.1484 0.1585 ' International Tables Vol C Tables 4.2.6.8 and 6.1.1.4'
Hg Hg -2.3894 9.2266 ' International Tables Vol C Tables 4.2.6.8 and 6.1.1.4'
O O 0.0106 0.0060 ' International Tables Vol C Tables 4.2.6.8 and 6.1.1.4'
Ta Ta -0.7052 6.5227 ' International Tables Vol C Tables 4.2.6.8 and 6.1.1.4'

loop_
_geom_angle_atom_site_label_1
_geom_angle_atom_site_label_2
_geom_angle_atom_site_label_3
_geom_angle
_geom_angle_site_symmetry_1
_geom_angle_site_symmetry_2
_geom_angle_site_symmetry_3
_geom_angle_publ_flag
Br Hg Br 109.47(13) . . 7_555 yes
Br Hg Br 109.47(13) . . 26_555 yes
Br Hg Br 109.47(13) . . 51_555 yes
Br Hg Br 109.47(13) 7_555 . 26_555 yes
Br Hg Br 109.47(13) 7_555 . 51_555 yes
Br Hg Br 109.47(13) 26_555 . 51_555 yes
Cl1 Ta O1 81.61(10) 17_555 . . yes
Cl1 Ta O1 81.61(10) 22_555 . . yes
Cl1 Ta Cl2 81.61(10) 5_555 . . yes
Cl1 Ta Cl2 81.61(10) 17_555 . . yes
Cl1 Ta Cl2 81.61(10) 22_555 . . yes
Cl1 Ta Cl1 89.15(13) 5_555 . 17_555 yes
Cl1 Ta Cl1 88.41(13) 5_555 . 22_555 yes
Cl1 Ta Cl1 163.22(14) 17_555 . 22_555 yes
Cl1 Ta Cl1 163.22(14) . . 5_555 yes
Cl1 Ta O1 81.61(10) . . . yes
Cl1 Ta Cl2 81.61(10) . . . yes
Cl1 Ta O1 81.61(10) 5_555 . . yes
Cl1 Ta Cl1 88.41(13) . . 17_555 yes
Cl1 Ta Cl1 89.15(13) . . 22_555 yes
Ta Cl1 Ta 73.22(12) . . 9_555 yes

loop_
_geom_bond_atom_site_label_1
_geom_bond_atom_site_label_2
_geom_bond_distance
_geom_bond_site_symmetry_1
_geom_bond_site_symmetry_2
_geom_bond_publ_flag
Hg Br 2.565(4) . 7_555 yes
Hg Br 2.565(4) . 26_555 yes
Hg Br 2.565(4) . 51_555 yes
Hg Br 2.565(4) . . yes
Ta Cl1 2.441(4) . 17_555 yes
Ta Cl1 2.441(4) . 22_555 yes
Ta Cl1 2.441(4) . 5_555 yes
Ta Cl1 2.441(4) . . yes
Ta O1 2.316(18) . . yes
Ta Cl2 2.316(18) . . yes
